data_7229424
loop_
_publ_author_name
'Sarma, Bipul'
'Khatioda, Rajiv'
'Saikia, Basanta'
'Das, Pranab Jyoti'

_publ_section_title
;
 Solubility and In-vitro Drug Permeation Behaviour of Ethenzamide
 Cocrystals Regulated at Physiological pH Environments
;
_journal_name_full CrystEngComm
_journal_paper_doi 10.1039/C7CE01626C
_journal_year 2017
_chemical_formula_sum 'C30 H33 N O16'
_chemical_formula_weight 663.57
_chemical_name_systematic
; 
 ? 
;
_space_group_IT_number 2
_symmetry_cell_setting triclinic
_symmetry_space_group_name_Hall '-P 1'
_symmetry_space_group_name_H-M 'P -1'
_atom_sites_solution_hydrogens geom
_atom_sites_solution_primary direct
_atom_sites_solution_secondary difmap
_audit_creation_method SHELXL-97
_audit_update_record
;
2016-12-15 deposited with the CCDC.
2017-10-30 downloaded from the CCDC.
;
_cell_angle_alpha 95.27(3)
_cell_angle_beta 102.49(4)
_cell_angle_gamma 100.87(4)
_cell_formula_units_Z 2
_cell_length_a 11.278(11)
_cell_length_b 11.819(9)
_cell_length_c 12.258(10)
_cell_measurement_reflns_used 442
_cell_measurement_temperature 296(2)
_cell_measurement_theta_max 19.99
_cell_measurement_theta_min 2.23
_cell_volume 1552(2)
_computing_cell_refinement 'Bruker SAINT'
_computing_data_collection 'Bruker APEX2'
_computing_data_reduction 'Bruker SAINT'
_computing_molecular_graphics 'Bruker SHELXTL'
_computing_publication_material 'Bruker SHELXTL'
_computing_structure_refinement 'SHELXL-2014 (Sheldrick 2014)'
_computing_structure_solution 'SHELXS-97 (Sheldrick 2008)'
_diffrn_ambient_temperature 296(2)
_diffrn_measured_fraction_theta_full 0.654
_diffrn_measured_fraction_theta_max 0.654
_diffrn_measurement_device_type 'Bruker APEX-II CCD'
_diffrn_measurement_method '\f and \w scans'
_diffrn_radiation_monochromator graphite
_diffrn_radiation_source 'fine-focus sealed tube'
_diffrn_radiation_type MoK\a
_diffrn_radiation_wavelength 0.71073
_diffrn_reflns_av_R_equivalents 0.0618
_diffrn_reflns_av_sigmaI/netI 0.1057
_diffrn_reflns_limit_h_max 14
_diffrn_reflns_limit_h_min -8
_diffrn_reflns_limit_k_max 12
_diffrn_reflns_limit_k_min -12
_diffrn_reflns_limit_l_max 15
_diffrn_reflns_limit_l_min -15
_diffrn_reflns_number 5480
_diffrn_reflns_theta_full 27.06
_diffrn_reflns_theta_max 27.06
_diffrn_reflns_theta_min 2.23
_exptl_absorpt_coefficient_mu 0.117
_exptl_absorpt_correction_T_max 0.9759
_exptl_absorpt_correction_T_min 0.9614
_exptl_absorpt_correction_type multi-scan
_exptl_absorpt_process_details SADABS
_exptl_crystal_colour Colourless
_exptl_crystal_density_diffrn 1.420
_exptl_crystal_density_method 'not measured'
_exptl_crystal_description BLOCK
_exptl_crystal_F_000 696
_exptl_crystal_recrystallization_method 'Re-crystallisation from solvent: methanol chlorofrom'
_exptl_crystal_size_max 0.34
_exptl_crystal_size_mid 0.26
_exptl_crystal_size_min 0.21
_refine_diff_density_max 0.235
_refine_diff_density_min -0.205
_refine_diff_density_rms 0.057
_refine_ls_extinction_coef 0.0045(12)
_refine_ls_extinction_expression Fc^*^=kFc[1+0.001xFc^2^\l^3^/sin(2\q)]^-1/4^
_refine_ls_extinction_method SHELXL
_refine_ls_goodness_of_fit_ref 0.912
_refine_ls_hydrogen_treatment mixed
_refine_ls_matrix_type full
_refine_ls_number_parameters 486
_refine_ls_number_reflns 4456
_refine_ls_number_restraints 6
_refine_ls_restrained_S_all 0.911
_refine_ls_R_factor_all 0.1583
_refine_ls_R_factor_gt 0.0662
_refine_ls_shift/su_max 0.000
_refine_ls_shift/su_mean 0.000
_refine_ls_structure_factor_coef Fsqd
_refine_ls_weighting_details 'calc w=1/[\s^2^(Fo^2^)+(0.0825P)^2^+0.0000P] where P=(Fo^2^+2Fc^2^)/3'
_refine_ls_weighting_scheme calc
_refine_ls_wR_factor_gt 0.1439
_refine_ls_wR_factor_ref 0.1943
_reflns_number_gt 1889
_reflns_number_total 4456
_reflns_threshold_expression >2sigma(I)
_cod_data_source_file c7ce01626c2.cif
_cod_data_source_block zmd35dhba
_cod_depositor_comments
;
The following automatic conversions were performed:

'_symmetry_cell_setting' value 'Triclinic' changed to 'triclinic'
according to
/home/data/users/saulius/crontab/automatic-downloads/rss-feeds/RSC/lib/dictionaries/cif_core.dic
dictionary named 'cif_core.dic' version 2.4.2 from 2011-04-26.

Automatic conversion script
Id: cif_fix_values 4973 2017-02-22 13:04:09Z antanas 
;
_cod_original_sg_symbol_H-M P-1
_cod_database_code 7229424

loop_
_symmetry_equiv_pos_as_xyz
'x, y, z'
'-x, -y, -z'

loop_
_atom_site_label
_atom_site_type_symbol
_atom_site_fract_x
_atom_site_fract_y
_atom_site_fract_z
_atom_site_U_iso_or_equiv
_atom_site_adp_type
_atom_site_occupancy
_atom_site_symmetry_multiplicity
_atom_site_calc_flag
_atom_site_refinement_flags
O6 O 0.1422(4) -0.1523(4) 0.7754(3) 0.0824(17) Uani 1 1 d .
O5 O 0.2818(3) -0.1156(3) 0.9388(3) 0.0671(13) Uani 1 1 d .
O13 O 0.1227(4) 0.2081(3) 0.6090(3) 0.0604(12) Uani 1 1 d .
O12 O 0.2786(3) 0.4097(3) 0.3952(3) 0.0667(13) Uani 1 1 d .
O2 O 0.1298(3) 0.0897(3) -0.0312(3) 0.0614(12) Uani 1 1 d .
O1 O 0.1057(4) 0.0140(4) 0.1251(3) 0.0678(13) Uani 1 1 d .
C3 C 0.3378(5) 0.1429(5) 0.2473(4) 0.0462(16) Uani 1 1 d .
H3 H 0.2876 0.0993 0.2862 0.055 Uiso 1 1 calc R
O3 O 0.4902(4) 0.2070(4) 0.4184(3) 0.0615(14) Uani 1 1 d .
O4 O 0.5608(4) 0.3348(4) 0.0709(3) 0.0749(15) Uani 1 1 d .
O9 O 0.2192(4) 0.4168(3) 1.1750(3) 0.0556(12) Uani 1 1 d .
O11 O 0.1970(3) 0.5567(3) 0.8040(3) 0.0675(13) Uani 1 1 d .
O10 O 0.0445(3) 0.2832(3) 1.1579(3) 0.0609(12) Uani 1 1 d .
C11 C 0.5280(5) 0.1032(5) 0.7929(4) 0.0487(16) Uani 1 1 d .
C8 C 0.2545(5) -0.1026(5) 0.8407(4) 0.0509(16) Uani 1 1 d .
C29 C 0.0632(5) 0.1445(5) 0.6855(4) 0.0612(18) Uani 1 1 d .
H29A H 0.0605 0.1973 0.7500 0.073 Uiso 1 1 calc R
H29B H 0.1090 0.0868 0.7125 0.073 Uiso 1 1 calc R
C27 C 0.3012(6) 0.2920(5) 0.7628(4) 0.0608(18) Uani 1 1 d .
H27 H 0.2644 0.2516 0.8128 0.073 Uiso 1 1 calc R
C26 C 0.4168(6) 0.3635(6) 0.8005(4) 0.0672(19) Uani 1 1 d .
H26 H 0.4586 0.3703 0.8758 0.081 Uiso 1 1 calc R
C25 C 0.4724(5) 0.4263(5) 0.7267(4) 0.0669(19) Uani 1 1 d .
H25 H 0.5503 0.4758 0.7524 0.080 Uiso 1 1 calc R
C22 C 0.2351(6) 0.3343(6) 0.4520(4) 0.0538(18) Uani 1 1 d .
N1 N 0.1387(6) 0.2499(6) 0.4016(4) 0.080(2) Uani 1 1 d .
C6 C 0.4893(5) 0.2722(5) 0.1322(4) 0.0506(16) Uani 1 1 d .
C5 C 0.5302(5) 0.2738(4) 0.2469(4) 0.0463(15) Uani 1 1 d .
H5 H 0.6076 0.3182 0.2856 0.056 Uiso 1 1 calc R
C19 C -0.0005(5) 0.4249(5) 0.7789(4) 0.0531(17) Uani 1 1 d .
H19 H -0.0257 0.4412 0.7057 0.064 Uiso 1 1 calc R
C18 C 0.1168(5) 0.4775(5) 0.8443(4) 0.0474(16) Uani 1 1 d .
C12 C 0.4976(5) 0.1022(5) 0.6775(4) 0.0521(17) Uani 1 1 d .
H12 H 0.5522 0.1461 0.6426 0.062 Uiso 1 1 calc R
C14 C 0.3038(5) -0.0324(5) 0.6662(4) 0.0521(16) Uani 1 1 d .
H14 H 0.2288 -0.0779 0.6234 0.062 Uiso 1 1 calc R
C13 C 0.3855(5) 0.0356(5) 0.6140(4) 0.0514(17) Uani 1 1 d .
O7 O 0.6413(4) 0.1719(4) 0.8520(3) 0.0720(15) Uani 1 1 d .
C28 C 0.2391(5) 0.2799(5) 0.6504(4) 0.0471(16) Uani 1 1 d .
C24 C 0.4100(5) 0.4136(5) 0.6157(4) 0.0560(17) Uani 1 1 d .
H24 H 0.4473 0.4547 0.5664 0.067 Uiso 1 1 calc R
C23 C 0.2928(5) 0.3414(5) 0.5739(4) 0.0479(16) Uani 1 1 d .
C1 C 0.1698(5) 0.0779(5) 0.0722(4) 0.0472(16) Uani 1 1 d .
C2 C 0.2971(5) 0.1436(4) 0.1323(4) 0.0413(14) Uani 1 1 d .
C7 C 0.3733(5) 0.2097(5) 0.0744(4) 0.0489(16) Uani 1 1 d .
H7 H 0.3457 0.2114 -0.0025 0.059 Uiso 1 1 calc R
C4 C 0.4543(5) 0.2082(5) 0.3037(4) 0.0453(15) Uani 1 1 d .
C20 C -0.0805(5) 0.3475(5) 0.8233(4) 0.0452(15) Uani 1 1 d .
C21 C -0.0438(5) 0.3214(5) 0.9321(4) 0.0454(15) Uani 1 1 d .
H21 H -0.0967 0.2684 0.9609 0.055 Uiso 1 1 calc R
C16 C 0.0733(5) 0.3762(4) 0.9966(4) 0.0412(15) Uani 1 1 d .
C15 C 0.1106(5) 0.3535(5) 1.1164(4) 0.0457(16) Uani 1 1 d .
C17 C 0.1554(5) 0.4547(4) 0.9533(4) 0.0475(15) Uani 1 1 d .
H17 H 0.2340 0.4904 0.9972 0.057 Uiso 1 1 calc R
C9 C 0.3364(5) -0.0307(5) 0.7818(4) 0.0428(15) Uani 1 1 d .
C10 C 0.4486(5) 0.0374(5) 0.8459(4) 0.0440(15) Uani 1 1 d .
H10 H 0.4701 0.0385 0.9237 0.053 Uiso 1 1 calc R
O15 O 0.2909(4) 0.6427(4) 0.4620(3) 0.0702(13) Uani 1 1 d D
O14 O -0.1960(4) 0.2971(4) 0.7544(3) 0.0659(13) Uani 1 1 d .
O8 O 0.3502(4) 0.0309(4) 0.4997(3) 0.0823(16) Uani 1 1 d .
O16 O 0.1073(6) 0.5902(6) 0.5856(5) 0.115(2) Uani 1 1 d D
C30 C -0.0657(6) 0.0866(6) 0.6208(5) 0.080(2) Uani 1 1 d .
H30A H -0.1100 0.1446 0.5947 0.120 Uiso 1 1 calc R
H30B H -0.1082 0.0434 0.6688 0.120 Uiso 1 1 calc R
H30C H -0.0618 0.0347 0.5573 0.120 Uiso 1 1 calc R
H1A H 0.105(5) 0.249(5) 0.317(5) 0.087(18) Uiso 1 1 d .
H14A H -0.243(4) 0.248(4) 0.796(4) 0.050(15) Uiso 1 1 d .
H7A H 0.656(5) 0.166(5) 0.923(5) 0.09(2) Uiso 1 1 d .
H6A H 0.095(6) -0.202(5) 0.805(5) 0.09(2) Uiso 1 1 d .
H11A H 0.172(5) 0.562(5) 0.729(5) 0.09(2) Uiso 1 1 d .
H15A H 0.273(5) 0.663(5) 0.398(2) 0.076(19) Uiso 1 1 d D
H8A H 0.404(7) 0.094(7) 0.479(6) 0.14(3) Uiso 1 1 d .
H4A H 0.629(6) 0.372(6) 0.119(5) 0.09(2) Uiso 1 1 d .
H9A H 0.235(8) 0.404(7) 1.246(7) 0.16(3) Uiso 1 1 d .
H1B H 0.096(5) 0.196(5) 0.440(5) 0.08(2) Uiso 1 1 d .
H2A H 0.004(10) -0.040(8) 0.076(7) 0.21(4) Uiso 1 1 d .
H3A H 0.550(6) 0.260(6) 0.459(5) 0.10(3) Uiso 1 1 d .
H16B H 0.160(5) 0.612(6) 0.549(6) 0.15(4) Uiso 1 1 d D
H16A H 0.057(4) 0.635(4) 0.575(4) 0.04(2) Uiso 1 1 d D
H15B H 0.224(6) 0.63(2) 0.484(11) 0.63(18) Uiso 1 1 d D

loop_
_atom_site_aniso_label
_atom_site_aniso_U_11
_atom_site_aniso_U_22
_atom_site_aniso_U_33
_atom_site_aniso_U_23
_atom_site_aniso_U_13
_atom_site_aniso_U_12
O6 0.058(3) 0.115(4) 0.051(2) 0.034(3) -0.001(2) -0.031(3)
O5 0.060(3) 0.090(3) 0.045(2) 0.030(2) 0.0073(19) -0.004(2)
O13 0.056(3) 0.075(4) 0.0425(19) 0.022(2) 0.0080(18) -0.007(2)
O12 0.070(3) 0.080(3) 0.0424(19) 0.024(2) 0.0088(19) -0.007(2)
O2 0.049(2) 0.081(3) 0.0421(19) 0.016(2) -0.0048(18) -0.002(2)
O1 0.046(2) 0.086(4) 0.058(2) 0.027(2) -0.001(2) -0.014(2)
C3 0.032(3) 0.053(5) 0.044(3) 0.013(3) 0.003(2) -0.010(3)
O3 0.054(3) 0.084(4) 0.0291(17) 0.012(2) -0.0008(18) -0.017(3)
O4 0.055(3) 0.113(4) 0.043(2) 0.033(2) 0.002(2) -0.016(3)
O9 0.045(2) 0.068(3) 0.0434(19) 0.018(2) -0.0029(18) -0.003(2)
O11 0.050(3) 0.093(4) 0.050(2) 0.031(2) 0.0062(19) -0.014(2)
O10 0.052(2) 0.074(3) 0.049(2) 0.030(2) 0.0073(18) -0.011(2)
C11 0.042(3) 0.054(5) 0.040(3) 0.014(3) 0.001(3) -0.010(3)
C8 0.051(4) 0.053(5) 0.045(3) 0.015(3) 0.009(3) 0.002(3)
C29 0.054(4) 0.077(5) 0.056(3) 0.029(3) 0.019(3) 0.008(4)
C27 0.067(4) 0.068(5) 0.042(3) 0.014(3) 0.003(3) 0.010(4)
C26 0.063(4) 0.091(6) 0.044(3) 0.022(3) 0.001(3) 0.017(4)
C25 0.052(4) 0.082(6) 0.054(3) 0.015(3) -0.007(3) 0.002(4)
C22 0.047(4) 0.070(6) 0.039(3) 0.016(3) 0.005(3) 0.004(4)
N1 0.074(4) 0.104(6) 0.038(3) 0.024(3) -0.001(3) -0.027(4)
C6 0.046(3) 0.057(5) 0.041(3) 0.014(3) 0.005(3) -0.003(3)
C5 0.038(3) 0.055(5) 0.038(3) 0.012(3) 0.005(2) -0.007(3)
C19 0.053(4) 0.070(5) 0.036(3) 0.020(3) 0.011(3) 0.006(4)
C18 0.038(3) 0.052(5) 0.045(3) 0.015(3) 0.009(2) -0.010(3)
C12 0.045(4) 0.062(5) 0.041(3) 0.014(3) 0.008(3) -0.010(3)
C14 0.043(3) 0.065(5) 0.042(3) 0.012(3) 0.007(2) -0.006(3)
C13 0.043(3) 0.067(5) 0.033(2) 0.011(3) 0.000(2) -0.007(3)
O7 0.052(3) 0.105(4) 0.040(2) 0.025(2) -0.0017(19) -0.024(3)
C28 0.044(3) 0.052(5) 0.039(3) 0.009(3) 0.005(3) -0.001(3)
C24 0.054(4) 0.065(5) 0.045(3) 0.014(3) 0.007(3) 0.004(4)
C23 0.046(4) 0.055(5) 0.035(2) 0.005(3) 0.002(2) -0.001(3)
C1 0.037(3) 0.056(5) 0.044(3) 0.011(3) 0.003(2) 0.004(3)
C2 0.036(3) 0.040(4) 0.041(3) 0.008(3) 0.000(2) 0.001(3)
C7 0.039(3) 0.065(5) 0.032(2) 0.013(3) -0.005(2) -0.002(3)
C4 0.046(3) 0.054(5) 0.032(2) 0.010(3) 0.006(2) 0.003(3)
C20 0.033(3) 0.053(5) 0.040(3) 0.009(3) 0.000(2) -0.007(3)
C21 0.038(3) 0.049(5) 0.042(3) 0.008(3) 0.008(2) -0.009(3)
C16 0.039(3) 0.043(4) 0.037(2) 0.010(3) 0.004(2) -0.001(3)
C15 0.043(3) 0.051(5) 0.041(3) 0.012(3) 0.007(3) 0.006(3)
C17 0.037(3) 0.057(5) 0.042(3) 0.012(3) 0.004(2) -0.004(3)
C9 0.035(3) 0.050(4) 0.039(2) 0.010(3) 0.006(2) 0.000(3)
C10 0.044(3) 0.049(4) 0.033(2) 0.013(3) 0.003(2) 0.002(3)
O15 0.060(3) 0.095(4) 0.0397(19) 0.021(2) -0.0034(19) -0.009(3)
O14 0.053(3) 0.085(4) 0.0419(19) 0.024(2) -0.0030(18) -0.021(2)
O8 0.070(3) 0.117(4) 0.0333(18) 0.021(2) -0.0026(19) -0.033(3)
O16 0.089(4) 0.187(6) 0.076(3) 0.058(4) 0.026(3) 0.016(5)
C30 0.066(5) 0.093(6) 0.068(4) 0.016(4) 0.021(3) -0.022(4)

loop_
_atom_type_symbol
_atom_type_description
_atom_type_scat_dispersion_real
_atom_type_scat_dispersion_imag
_atom_type_scat_source
C C 0.0033 0.0016 'International Tables Vol C Tables 4.2.6.8 and 6.1.1.4'
H H 0.0000 0.0000 'International Tables Vol C Tables 4.2.6.8 and 6.1.1.4'
N N 0.0061 0.0033 'International Tables Vol C Tables 4.2.6.8 and 6.1.1.4'
O O 0.0106 0.0060 'International Tables Vol C Tables 4.2.6.8 and 6.1.1.4'

loop_
_geom_angle_atom_site_label_1
_geom_angle_atom_site_label_2
_geom_angle_atom_site_label_3
_geom_angle
C8 O6 H6A 116(4)
C28 O13 C29 119.2(4)
C1 O1 H2A 119(4)
C2 C3 C4 119.2(4)
C2 C3 H3 120.4
C4 C3 H3 120.4
C4 O3 H3A 120(4)
C6 O4 H4A 107(4)
C15 O9 H9A 112(5)
C18 O11 H11A 115(4)
C12 C11 C10 121.0(5)
C12 C11 O7 117.0(4)
C10 C11 O7 122.0(4)
O5 C8 O6 120.9(5)
O5 C8 C9 125.2(5)
O6 C8 C9 113.8(4)
O13 C29 C30 107.0(4)
O13 C29 H29A 110.3
C30 C29 H29A 110.3
O13 C29 H29B 110.3
C30 C29 H29B 110.3
H29A C29 H29B 108.6
C26 C27 C28 120.1(5)
C26 C27 H27 119.9
C28 C27 H27 119.9
C27 C26 C25 120.6(5)
C27 C26 H26 119.7
C25 C26 H26 119.7
C24 C25 C26 118.7(6)
C24 C25 H25 120.6
C26 C25 H25 120.6
O12 C22 N1 119.5(5)
O12 C22 C23 119.9(6)
N1 C22 C23 120.5(5)
C22 N1 H1A 116(3)
C22 N1 H1B 124(4)
H1A N1 H1B 119(5)
C7 C6 O4 117.1(4)
C7 C6 C5 121.0(5)
O4 C6 C5 121.8(5)
C6 C5 C4 119.1(5)
C6 C5 H5 120.5
C4 C5 H5 120.5
C18 C19 C20 119.7(4)
C18 C19 H19 120.2
C20 C19 H19 120.2
O11 C18 C17 118.0(5)
O11 C18 C19 121.1(4)
C17 C18 C19 120.9(5)
C11 C12 C13 119.6(5)
C11 C12 H12 120.2
C13 C12 H12 120.2
C9 C14 C13 119.1(5)
C9 C14 H14 120.4
C13 C14 H14 120.4
O8 C13 C12 122.4(4)
O8 C13 C14 117.3(5)
C12 C13 C14 120.3(4)
C11 O7 H7A 112(4)
O13 C28 C27 121.9(5)
O13 C28 C23 117.4(4)
C27 C28 C23 120.7(5)
C25 C24 C23 122.5(5)
C25 C24 H24 118.8
C23 C24 H24 118.8
C24 C23 C28 117.4(4)
C24 C23 C22 117.4(5)
C28 C23 C22 125.2(5)
O1 C1 O2 122.8(5)
O1 C1 C2 119.1(4)
O2 C1 C2 118.1(5)
C3 C2 C7 120.0(5)
C3 C2 C1 119.4(4)
C7 C2 C1 120.5(4)
C6 C7 C2 119.5(4)
C6 C7 H7 120.2
C2 C7 H7 120.2
O3 C4 C5 121.5(5)
O3 C4 C3 117.3(4)
C5 C4 C3 121.1(4)
O14 C20 C21 121.9(4)
O14 C20 C19 117.3(4)
C21 C20 C19 120.9(5)
C16 C21 C20 118.6(4)
C16 C21 H21 120.7
C20 C21 H21 120.7
C21 C16 C17 121.4(4)
C21 C16 C15 118.8(4)
C17 C16 C15 119.8(5)
O10 C15 O9 122.4(4)
O10 C15 C16 122.7(5)
O9 C15 C16 114.9(5)
C18 C17 C16 118.6(5)
C18 C17 H17 120.7
C16 C17 H17 120.7
C14 C9 C10 120.5(4)
C14 C9 C8 121.3(5)
C10 C9 C8 118.2(4)
C11 C10 C9 119.4(4)
C11 C10 H10 120.3
C9 C10 H10 120.3
H15A O15 H15B 106(3)
C20 O14 H14A 109(3)
C13 O8 H8A 107(4)
H16B O16 H16A 105(3)
C29 C30 H30A 109.5
C29 C30 H30B 109.5
H30A C30 H30B 109.5
C29 C30 H30C 109.5
H30A C30 H30C 109.5
H30B C30 H30C 109.5

loop_
_geom_bond_atom_site_label_1
_geom_bond_atom_site_label_2
_geom_bond_distance
O6 C8 1.335(6)
O6 H6A 0.88(6)
O5 C8 1.207(5)
O13 C28 1.383(6)
O13 C29 1.452(5)
O12 C22 1.271(6)
O2 C1 1.280(5)
O1 C1 1.264(6)
O1 H2A 1.20(11)
C3 C2 1.386(6)
C3 C4 1.388(6)
C3 H3 0.9300
O3 C4 1.379(5)
O3 H3A 0.86(7)
O4 C6 1.378(6)
O4 H4A 0.88(6)
O9 C15 1.323(6)
O9 H9A 0.88(8)
O11 C18 1.378(5)
O11 H11A 0.91(6)
O10 C15 1.231(6)
C11 C12 1.380(6)
C11 C10 1.382(6)
C11 O7 1.384(6)
C8 C9 1.484(7)
C29 C30 1.496(7)
C29 H29A 0.9700
C29 H29B 0.9700
C27 C26 1.371(7)
C27 C28 1.385(6)
C27 H27 0.9300
C26 C25 1.399(7)
C26 H26 0.9300
C25 C24 1.370(7)
C25 H25 0.9300
C22 N1 1.321(7)
C22 C23 1.483(6)
N1 H1A 1.03(6)
N1 H1B 0.94(6)
C6 C7 1.378(7)
C6 C5 1.378(6)
C5 C4 1.388(6)
C5 H5 0.9300
C19 C18 1.385(7)
C19 C20 1.393(6)
C19 H19 0.9300
C18 C17 1.380(6)
C12 C13 1.382(7)
C12 H12 0.9300
C14 C9 1.382(6)
C14 C13 1.404(6)
C14 H14 0.9300
C13 O8 1.365(5)
O7 H7A 0.87(6)
C28 C23 1.407(6)
C24 C23 1.392(7)
C24 H24 0.9300
C1 C2 1.491(7)
C2 C7 1.402(6)
C7 H7 0.9300
C20 O14 1.380(6)
C20 C21 1.388(6)
C21 C16 1.386(6)
C21 H21 0.9300
C16 C17 1.407(6)
C16 C15 1.501(6)
C17 H17 0.9300
C9 C10 1.391(7)
C10 H10 0.9300
O15 H15A 0.833(10)
O15 H15B 0.840(11)
O14 H14A 0.96(5)
O8 H8A 0.96(8)
O16 H16B 0.841(11)
O16 H16A 0.839(10)
C30 H30A 0.9600
C30 H30B 0.9600
C30 H30C 0.9600

loop_
_geom_torsion_atom_site_label_1
_geom_torsion_atom_site_label_2
_geom_torsion_atom_site_label_3
_geom_torsion_atom_site_label_4
_geom_torsion
C28 O13 C29 C30 173.3(5)
C28 C27 C26 C25 1.1(10)
C27 C26 C25 C24 -1.0(10)
C7 C6 C5 C4 2.1(9)
O4 C6 C5 C4 -179.5(5)
C20 C19 C18 O11 -178.4(5)
C20 C19 C18 C17 -0.3(9)
C10 C11 C12 C13 0.9(9)
O7 C11 C12 C13 -179.8(5)
C11 C12 C13 O8 -179.9(5)
C11 C12 C13 C14 -1.2(9)
C9 C14 C13 O8 179.6(5)
C9 C14 C13 C12 0.8(9)
C29 O13 C28 C27 0.6(8)
C29 O13 C28 C23 -179.0(5)
C26 C27 C28 O13 179.6(6)
C26 C27 C28 C23 -0.8(9)
C26 C25 C24 C23 0.7(10)
C25 C24 C23 C28 -0.4(9)
C25 C24 C23 C22 -179.6(6)
O13 C28 C23 C24 -179.9(5)
C27 C28 C23 C24 0.4(9)
O13 C28 C23 C22 -0.8(9)
C27 C28 C23 C22 179.6(6)
O12 C22 C23 C24 -15.0(9)
N1 C22 C23 C24 164.9(6)
O12 C22 C23 C28 165.8(6)
N1 C22 C23 C28 -14.3(10)
C4 C3 C2 C7 -0.1(8)
C4 C3 C2 C1 -177.2(5)
O1 C1 C2 C3 -6.6(8)
O2 C1 C2 C3 172.8(5)
O1 C1 C2 C7 176.2(5)
O2 C1 C2 C7 -4.3(8)
O4 C6 C7 C2 179.4(5)
C5 C6 C7 C2 -2.1(9)
C3 C2 C7 C6 1.1(8)
C1 C2 C7 C6 178.3(5)
C6 C5 C4 O3 -179.7(5)
C6 C5 C4 C3 -1.0(8)
C2 C3 C4 O3 178.8(5)
C2 C3 C4 C5 0.0(8)
C18 C19 C20 O14 -179.7(5)
C18 C19 C20 C21 -0.6(9)
O14 C20 C21 C16 -179.5(5)
C19 C20 C21 C16 1.4(8)
C20 C21 C16 C17 -1.4(8)
C20 C21 C16 C15 176.6(5)
C21 C16 C15 O10 4.3(8)
C17 C16 C15 O10 -177.7(5)
C21 C16 C15 O9 -174.3(5)
C17 C16 C15 O9 3.7(8)
O11 C18 C17 C16 178.4(5)
C19 C18 C17 C16 0.4(8)
C21 C16 C17 C18 0.5(8)
C15 C16 C17 C18 -177.4(5)
C13 C14 C9 C10 0.0(8)
C13 C14 C9 C8 -178.9(5)
O5 C8 C9 C14 171.6(6)
O6 C8 C9 C14 -9.8(8)
O5 C8 C9 C10 -7.2(9)
O6 C8 C9 C10 171.4(5)
C12 C11 C10 C9 -0.1(9)
O7 C11 C10 C9 -179.5(5)
C14 C9 C10 C11 -0.3(8)
C8 C9 C10 C11 178.6(5)
